data_7014939
loop_
_publ_author_name
'Allen, John J.'
'Barron, Andrew R.'

_publ_section_title
;
 Demonstration of remote steric differentiation of cis/trans alkene
 coordination in copper(I) complexes of aryl-substituted
 bis(2-pyridyl)amine.
;
_journal_issue 5
_journal_name_full 'Dalton transactions (Cambridge, England : 2003)'
_journal_page_first 1189
_journal_page_last 1194
_journal_paper_doi 10.1039/c0dt01301c
_journal_volume 40
_journal_year 2011
_chemical_absolute_configuration ad
_chemical_compound_source 'synthesized by the authors'
_chemical_formula_moiety 'C27 H35 Cu N3, B F4'
_chemical_formula_sum 'C27 H35 B Cu F4 N3'
_chemical_formula_weight 551.93
_chemical_melting_point 397
_chemical_properties_physical air-sensitive
_space_group_IT_number 4
_symmetry_cell_setting monoclinic
_symmetry_Int_Tables_number 4
_symmetry_space_group_name_Hall 'P 2yb'
_symmetry_space_group_name_H-M 'P 1 21 1'
_atom_sites_solution_hydrogens geom
_atom_sites_solution_primary heavy
_atom_sites_solution_secondary difmap
_audit_creation_method SHELXL-97
_cell_angle_alpha 90.00
_cell_angle_beta 107.19(3)
_cell_angle_gamma 90.00
_cell_formula_units_Z 4
_cell_length_a 9.943(2)
_cell_length_b 21.275(4)
_cell_length_c 13.874(3)
_cell_measurement_reflns_used 3059
_cell_measurement_temperature 298(2)
_cell_measurement_theta_max 17.80
_cell_measurement_theta_min 2.34
_cell_volume 2803.8(11)
_computing_cell_refinement 'SMART v5.630 (Bruker-AXS 2003)'
_computing_data_collection 'SMART v5.630 (Bruker-AXS 2003)'
_computing_data_reduction 'Bruker SAINT+ v6.45 (Bruker-AXS 2003)'
_computing_molecular_graphics 'SHELXTL v6.14'
_computing_publication_material 'SHELXTL v6.14'
_computing_structure_refinement 'SHELXTL v6.14'
_computing_structure_solution 'SHELXTL v6.14 (Sheldrick, 2000)'
_diffrn_ambient_pressure 101.33
_diffrn_ambient_temperature 298(2)
_diffrn_measured_fraction_theta_full 1.000
_diffrn_measured_fraction_theta_max 0.946
_diffrn_measurement_device_type 'Bruker CCD area detector'
_diffrn_measurement_method '\w scans'
_diffrn_radiation_monochromator graphite
_diffrn_radiation_probe x-ray
_diffrn_radiation_type MoK\a
_diffrn_radiation_wavelength 0.71073
_diffrn_reflns_av_R_equivalents 0.0885
_diffrn_reflns_av_sigmaI/netI 0.0972
_diffrn_reflns_limit_h_max 13
_diffrn_reflns_limit_h_min -13
_diffrn_reflns_limit_k_max 28
_diffrn_reflns_limit_k_min -28
_diffrn_reflns_limit_l_max 18
_diffrn_reflns_limit_l_min -18
_diffrn_reflns_number 68486
_diffrn_reflns_theta_full 25.00
_diffrn_reflns_theta_max 29.17
_diffrn_reflns_theta_min 1.54
_diffrn_source 'fine-focus sealed tube'
_diffrn_source_type 'Bruker SMART CCD'
_exptl_absorpt_coefficient_mu 0.825
_exptl_absorpt_correction_T_max 0.961
_exptl_absorpt_correction_T_min 0.746
_exptl_absorpt_correction_type multi-scan
_exptl_absorpt_process_details 'SADABS (Bruker-AXS, 2003)'
_exptl_crystal_colour colorless
_exptl_crystal_density_diffrn 1.308
_exptl_crystal_density_method 'not measured'
_exptl_crystal_description prism
_exptl_crystal_F_000 1152
_exptl_crystal_recrystallization_method 'cooled soln in MeOH to 261 K for several days'
_exptl_crystal_size_max 0.54
_exptl_crystal_size_mid 0.32
_exptl_crystal_size_min 0.27
_platon_squeeze_details
;
loop_
_platon_squeeze_void_nr
_platon_squeeze_void_average_x
_platon_squeeze_void_average_y
_platon_squeeze_void_average_z
_platon_squeeze_void_volume
_platon_squeeze_void_count_electrons
_platon_squeeze_void_content
1 0.437 0.000 0.660 8 0 ' '
2 0.562 0.500 0.340 8 0 ' '
;
_refine_diff_density_max 2.449
_refine_diff_density_min -0.624
_refine_diff_density_rms 0.112
_refine_ls_abs_structure_details 'Flack H D (1983), Acta Cryst. A39, 876-881'
_refine_ls_abs_structure_Flack 0.45(2)
_refine_ls_extinction_method none
_refine_ls_goodness_of_fit_ref 1.235
_refine_ls_hydrogen_treatment constr
_refine_ls_matrix_type full
_refine_ls_number_parameters 650
_refine_ls_number_reflns 13982
_refine_ls_number_restraints 16
_refine_ls_restrained_S_all 1.240
_refine_ls_R_factor_all 0.1712
_refine_ls_R_factor_gt 0.0937
_refine_ls_shift/su_max 0.001
_refine_ls_shift/su_mean 0.000
_refine_ls_structure_factor_coef Fsqd
_refine_ls_weighting_details 'calc w=1/[\s^2^(Fo^2^)+(0.0926P)^2^] where P=(Fo^2^+2Fc^2^)/3'
_refine_ls_weighting_scheme calc
_refine_ls_wR_factor_gt 0.2139
_refine_ls_wR_factor_ref 0.2350
_reflns_number_gt 6381
_reflns_number_total 13982
_reflns_threshold_expression >2sigma(I)
_cod_data_source_file C0DT01301C.TXT
_cod_data_source_block mdpat3o
_cod_original_sg_symbol_H-M 'P 21'
_cod_database_code 7014939

loop_
_symmetry_equiv_pos_as_xyz
'x, y, z'
'-x, y+1/2, -z'

loop_
_atom_site_label
_atom_site_type_symbol
_atom_site_fract_x
_atom_site_fract_y
_atom_site_fract_z
_atom_site_U_iso_or_equiv
_atom_site_adp_type
_atom_site_occupancy
_atom_site_symmetry_multiplicity
_atom_site_calc_flag
_atom_site_refinement_flags
_atom_site_disorder_assembly
_atom_site_disorder_group
Cu1 Cu -1.10200(9) 0.13219(4) -1.06197(6) 0.0682(3) Uani 1 1 d D . .
N1 N -0.7917(6) 0.1229(3) -0.9160(3) 0.0633(16) Uani 1 1 d . . .
N2 N -1.0226(6) 0.1505(3) -0.9173(4) 0.0675(19) Uani 1 1 d . . .
N3 N -0.9218(6) 0.1420(3) -1.0872(4) 0.0628(15) Uani 1 1 d . . .
C1 C -0.8959(6) 0.1332(4) -0.8654(4) 0.0557(15) Uani 1 1 d . . .
C2 C -0.8601(7) 0.1225(4) -0.7619(5) 0.0697(19) Uani 1 1 d . . .
H2A H -0.7738 0.1047 -0.7276 0.084 Uiso 1 1 calc R . .
C3 C -0.9519(9) 0.1381(5) -0.7130(5) 0.081(2) Uani 1 1 d . . .
H3A H -0.9278 0.1339 -0.6433 0.097 Uiso 1 1 calc R . .
C4 C -1.0843(10) 0.1610(4) -0.7666(6) 0.080(2) Uani 1 1 d . . .
H4A H -1.1493 0.1720 -0.7332 0.096 Uiso 1 1 calc R . .
C5 C -1.1158(8) 0.1666(4) -0.8655(6) 0.075(2) Uani 1 1 d . . .
H5A H -1.2040 0.1819 -0.9014 0.091 Uiso 1 1 calc R . .
C6 C -0.8031(7) 0.1424(3) -1.0163(5) 0.0563(16) Uani 1 1 d . . .
C7 C -0.6741(8) 0.1597(3) -1.0346(6) 0.069(2) Uani 1 1 d . . .
H7A H -0.5894 0.1595 -0.9831 0.083 Uiso 1 1 calc R . .
C8 C -0.6797(8) 0.1765(4) -1.1307(6) 0.0706(19) Uani 1 1 d . . .
H8A H -0.5978 0.1885 -1.1452 0.085 Uiso 1 1 calc R . .
C9 C -0.7985(9) 0.1760(4) -1.2018(6) 0.078(2) Uani 1 1 d . . .
H9A H -0.8000 0.1869 -1.2670 0.094 Uiso 1 1 calc R . .
C10 C -0.9177(10) 0.1604(4) -1.1840(6) 0.080(2) Uani 1 1 d . . .
H10A H -1.0011 0.1615 -1.2367 0.096 Uiso 1 1 calc R . .
C11 C -0.6625(7) 0.0922(4) -0.8633(5) 0.0590(18) Uani 1 1 d . . .
C12 C -0.5516(8) 0.1251(4) -0.7968(5) 0.066(2) Uani 1 1 d . . .
C13 C -0.4299(7) 0.0943(4) -0.7522(5) 0.072(2) Uani 1 1 d . . .
H13A H -0.3566 0.1164 -0.7081 0.087 Uiso 1 1 calc R . .
C14 C -0.4097(11) 0.0314(5) -0.7692(7) 0.089(3) Uani 1 1 d . . .
C15 C -0.5230(13) 0.0020(4) -0.8307(7) 0.092(3) Uani 1 1 d . . .
H15A H -0.5124 -0.0407 -0.8409 0.111 Uiso 1 1 calc R . .
C16 C -0.6535(9) 0.0276(4) -0.8809(6) 0.070(2) Uani 1 1 d . . .
C17 C -0.5673(11) 0.1954(5) -0.7799(7) 0.099(3) Uani 1 1 d . . .
H17A H -0.4826 0.2109 -0.7327 0.148 Uiso 1 1 calc R . .
H17B H -0.6453 0.2020 -0.7536 0.148 Uiso 1 1 calc R . .
H17C H -0.5839 0.2173 -0.8428 0.148 Uiso 1 1 calc R . .
C18 C -0.2647(11) 0.0032(5) -0.7280(9) 0.128(4) Uani 1 1 d . . .
H18A H -0.2673 -0.0402 -0.7470 0.192 Uiso 1 1 calc R . .
H18B H -0.2347 0.0067 -0.6558 0.192 Uiso 1 1 calc R . .
H18C H -0.1999 0.0254 -0.7551 0.192 Uiso 1 1 calc R . .
C19 C -0.7683(12) -0.0074(4) -0.9486(8) 0.110(3) Uani 1 1 d . . .
H19A H -0.7416 -0.0507 -0.9494 0.165 Uiso 1 1 calc R . .
H19B H -0.7890 0.0097 -1.0154 0.165 Uiso 1 1 calc R . .
H19C H -0.8502 -0.0044 -0.9257 0.165 Uiso 1 1 calc R . .
C20 C -1.4342(15) 0.0074(6) -1.0716(11) 0.157(5) Uani 1 1 d . . .
H20A H -1.4368 -0.0326 -1.0400 0.236 Uiso 1 1 calc R . .
H20B H -1.4543 0.0016 -1.1431 0.236 Uiso 1 1 calc R . .
H20C H -1.5032 0.0348 -1.0584 0.236 Uiso 1 1 calc R . .
C21 C -1.2929(13) 0.0354(7) -1.0307(8) 0.141(5) Uani 1 1 d . . .
H21A H -1.2210 0.0082 -1.0425 0.169 Uiso 1 1 calc R . .
H21B H -1.2714 0.0431 -0.9588 0.169 Uiso 1 1 calc R . .
C22 C -1.3029(8) 0.0998(4) -1.0913(6) 0.082(2) Uani 1 1 d U . .
H22A H -1.3715 0.1302 -1.0812 0.098 Uiso 1 1 calc R . .
C23 C -1.2677(7) 0.1064(4) -1.1785(6) 0.156(6) Uani 1 1 d DU . .
H23A H -1.2536 0.0661 -1.2083 0.187 Uiso 1 1 calc R . .
C24 C -1.3161(12) 0.1558(5) -1.2528(7) 0.107(3) Uani 1 1 d U . .
H24A H -1.2434 0.1638 -1.2849 0.128 Uiso 1 1 calc R . .
H24B H -1.3281 0.1940 -1.2180 0.128 Uiso 1 1 calc R . .
C25 C -1.4543(12) 0.1420(6) -1.3351(6) 0.112(3) Uani 1 1 d . . .
H25A H -1.4471 0.1004 -1.3617 0.134 Uiso 1 1 calc R . .
H25B H -1.5292 0.1405 -1.3035 0.134 Uiso 1 1 calc R . .
C26 C -1.4957(15) 0.1849(7) -1.4186(9) 0.152(5) Uani 1 1 d . . .
H26A H -1.4172 0.1899 -1.4459 0.183 Uiso 1 1 calc R . .
H26B H -1.5135 0.2255 -1.3931 0.183 Uiso 1 1 calc R . .
C27 C -1.6178(16) 0.1674(9) -1.4997(11) 0.193(7) Uani 1 1 d . . .
H27A H -1.6375 0.1994 -1.5507 0.290 Uiso 1 1 calc R . .
H27B H -1.6971 0.1627 -1.4742 0.290 Uiso 1 1 calc R . .
H27C H -1.6002 0.1282 -1.5283 0.290 Uiso 1 1 calc R . .
Cu2 Cu 0.33855(10) -0.13334(4) -0.58481(6) 0.0697(3) Uani 1 1 d . . .
N4 N 0.6517(6) -0.1222(3) -0.4392(4) 0.0614(16) Uani 1 1 d . . .
N5 N 0.4208(6) -0.1545(3) -0.4404(4) 0.0644(16) Uani 1 1 d . . .
N6 N 0.5224(6) -0.1438(3) -0.6128(4) 0.0625(15) Uani 1 1 d . . .
C28 C 0.5454(8) -0.1358(4) -0.3908(5) 0.0573(16) Uani 1 1 d . . .
C29 C 0.5867(9) -0.1221(4) -0.2838(5) 0.077(2) Uani 1 1 d . . .
H29A H 0.6729 -0.1038 -0.2504 0.092 Uiso 1 1 calc R . .
C30 C 0.4865(8) -0.1384(5) -0.2333(5) 0.078(2) Uani 1 1 d . . .
H30A H 0.5065 -0.1313 -0.1644 0.094 Uiso 1 1 calc R . .
C31 C 0.3612(8) -0.1645(4) -0.2856(5) 0.077(2) Uani 1 1 d . . .
H31A H 0.2972 -0.1774 -0.2525 0.092 Uiso 1 1 calc R . .
C32 C 0.3311(8) -0.1715(4) -0.3888(6) 0.079(2) Uani 1 1 d . . .
H32A H 0.2449 -0.1888 -0.4244 0.095 Uiso 1 1 calc R . .
C33 C 0.6419(8) -0.1446(3) -0.5425(5) 0.0564(17) Uani 1 1 d . . .
C34 C 0.7662(8) -0.1630(4) -0.5593(6) 0.072(2) Uani 1 1 d . . .
H34A H 0.8493 -0.1648 -0.5064 0.087 Uiso 1 1 calc R . .
C35 C 0.7645(9) -0.1786(4) -0.6568(6) 0.077(2) Uani 1 1 d . . .
H35A H 0.8473 -0.1902 -0.6703 0.092 Uiso 1 1 calc R . .
C36 C 0.6398(8) -0.1769(4) -0.7330(6) 0.074(2) Uani 1 1 d . . .
H36A H 0.6345 -0.1879 -0.7989 0.089 Uiso 1 1 calc R . .
C37 C 0.5214(8) -0.1578(4) -0.7063(6) 0.076(2) Uani 1 1 d . . .
H37A H 0.4364 -0.1548 -0.7572 0.091 Uiso 1 1 calc R . .
C38 C 0.7818(8) -0.0942(4) -0.3862(5) 0.0634(19) Uani 1 1 d . . .
C39 C 0.8853(8) -0.1258(4) -0.3193(6) 0.071(2) Uani 1 1 d . . .
C40 C 1.0105(9) -0.0961(5) -0.2727(6) 0.080(2) Uani 1 1 d . . .
H40A H 1.0818 -0.1182 -0.2267 0.095 Uiso 1 1 calc R . .
C41 C 1.0327(9) -0.0338(5) -0.2928(6) 0.089(3) Uani 1 1 d . . .
C42 C 0.9219(10) -0.0019(5) -0.3587(6) 0.084(2) Uani 1 1 d . . .
H42A H 0.9341 0.0403 -0.3718 0.100 Uiso 1 1 calc R . .
C43 C 0.7966(8) -0.0293(4) -0.4049(5) 0.072(2) Uani 1 1 d . . .
C44 C 0.8773(10) -0.1962(4) -0.2950(7) 0.090(2) Uani 1 1 d . . .
H44A H 0.7858 -0.2122 -0.3307 0.134 Uiso 1 1 calc R . .
H44B H 0.8933 -0.2015 -0.2238 0.134 Uiso 1 1 calc R . .
H44C H 0.9478 -0.2189 -0.3155 0.134 Uiso 1 1 calc R . .
C45 C 1.1693(11) -0.0024(7) -0.2447(8) 0.127(4) Uani 1 1 d . . .
H45A H 1.1647 0.0405 -0.2670 0.190 Uiso 1 1 calc R . .
H45B H 1.2428 -0.0239 -0.2634 0.190 Uiso 1 1 calc R . .
H45C H 1.1888 -0.0035 -0.1727 0.190 Uiso 1 1 calc R . .
C46 C 0.6748(10) 0.0059(4) -0.4749(6) 0.095(3) Uani 1 1 d . . .
H46A H 0.7019 0.0487 -0.4808 0.143 Uiso 1 1 calc R . .
H46B H 0.5960 0.0050 -0.4482 0.143 Uiso 1 1 calc R . .
H46C H 0.6489 -0.0136 -0.5402 0.143 Uiso 1 1 calc R . .
C47 C 0.2023(19) -0.0039(7) -0.5401(15) 0.192(7) Uani 1 1 d . . .
H47A H 0.1851 0.0255 -0.4927 0.288 Uiso 1 1 calc R . .
H47B H 0.1788 0.0150 -0.6058 0.288 Uiso 1 1 calc R . .
H47C H 0.2999 -0.0156 -0.5194 0.288 Uiso 1 1 calc R . .
C48 C 0.1201(13) -0.0570(7) -0.5436(9) 0.130(4) Uani 1 1 d U . .
H48A H 0.0222 -0.0439 -0.5641 0.156 Uiso 1 1 calc R . .
H48B H 0.1409 -0.0735 -0.4756 0.156 Uiso 1 1 calc R . .
C49 C 0.1348(9) -0.1093(6) -0.6109(6) 0.104(3) Uani 1 1 d U . .
H49A H 0.0741 -0.1453 -0.6089 0.125 Uiso 1 1 calc R . .
C50 C 0.1680(7) -0.1047(4) -0.7014(5) 0.078(2) Uani 1 1 d U . .
H50A H 0.1740 -0.0618 -0.7252 0.093 Uiso 1 1 calc R . .
C51 C 0.1218(8) -0.1518(6) -0.7808(6) 0.110(4) Uani 1 1 d U . .
H51A H 0.1090 -0.1916 -0.7507 0.132 Uiso 1 1 calc R . .
H51B H 0.1947 -0.1574 -0.8136 0.132 Uiso 1 1 calc R . .
C52 C -0.0115(10) -0.1343(7) -0.8579(6) 0.111(3) Uani 1 1 d . . .
H52A H 0.0004 -0.0931 -0.8841 0.134 Uiso 1 1 calc R . .
H52B H -0.0847 -0.1308 -0.8249 0.134 Uiso 1 1 calc R . .
C53 C -0.0615(14) -0.1789(7) -0.9453(9) 0.160(6) Uani 1 1 d . . .
H53A H 0.0151 -0.1846 -0.9744 0.192 Uiso 1 1 calc R . .
H53B H -0.0783 -0.2193 -0.9185 0.192 Uiso 1 1 calc R . .
C54 C -0.1802(15) -0.1636(9) -1.0227(10) 0.197(8) Uani 1 1 d . . .
H54A H -0.2013 -0.1970 -1.0715 0.296 Uiso 1 1 calc R . .
H54B H -0.1638 -0.1255 -1.0544 0.296 Uiso 1 1 calc R . .
H54C H -0.2582 -0.1578 -0.9961 0.296 Uiso 1 1 calc R . .
B1 B -0.6358(13) -0.1961(5) -1.0053(7) 0.088(3) Uani 1 1 d . . .
F1 F -0.7470(9) -0.1761(5) -1.0744(6) 0.199(4) Uani 1 1 d . . .
F2 F -0.6675(11) -0.2218(7) -0.9300(6) 0.232(6) Uani 1 1 d . . .
F3 F -0.5834(10) -0.2418(5) -1.0458(7) 0.206(4) Uani 1 1 d . . .
F4 F -0.5551(16) -0.1540(4) -0.9712(8) 0.273(8) Uani 1 1 d . . .
B2 B 0.0757(11) -0.3059(6) -0.5191(7) 0.082(3) Uani 1 1 d . . .
F5 F 0.0991(10) -0.2756(5) -0.5967(5) 0.173(3) Uani 1 1 d . . .
F6 F 0.0307(10) -0.2629(5) -0.4669(7) 0.185(3) Uani 1 1 d . . .
F7 F 0.1894(9) -0.3261(5) -0.4507(6) 0.194(4) Uani 1 1 d . . .
F8 F -0.0282(13) -0.3484(6) -0.5445(8) 0.240(6) Uani 1 1 d . . .

loop_
_atom_site_aniso_label
_atom_site_aniso_U_11
_atom_site_aniso_U_22
_atom_site_aniso_U_33
_atom_site_aniso_U_23
_atom_site_aniso_U_13
_atom_site_aniso_U_12
Cu1 0.0577(5) 0.0869(6) 0.0582(5) 0.0029(4) 0.0143(4) -0.0054(5)
N1 0.078(4) 0.088(4) 0.034(3) -0.002(3) 0.032(3) -0.011(4)
N2 0.053(4) 0.114(6) 0.040(3) -0.013(3) 0.020(3) -0.007(3)
N3 0.046(3) 0.085(4) 0.057(3) 0.005(3) 0.014(3) -0.005(3)
C1 0.044(4) 0.073(4) 0.046(3) 0.001(4) 0.008(3) -0.013(4)
C2 0.068(4) 0.082(5) 0.056(4) 0.013(4) 0.014(3) 0.008(4)
C3 0.092(6) 0.110(6) 0.055(4) -0.008(4) 0.043(4) -0.012(5)
C4 0.081(6) 0.103(6) 0.072(5) -0.005(4) 0.045(5) -0.015(4)
C5 0.050(4) 0.106(6) 0.068(5) -0.011(4) 0.012(4) -0.003(4)
C6 0.054(4) 0.064(4) 0.056(4) 0.002(3) 0.022(3) -0.008(3)
C7 0.062(5) 0.086(5) 0.065(4) 0.020(4) 0.028(4) 0.002(3)
C8 0.063(5) 0.096(5) 0.061(4) 0.010(4) 0.030(4) -0.001(4)
C9 0.077(6) 0.091(6) 0.069(5) 0.023(4) 0.027(5) -0.001(4)
C10 0.099(7) 0.089(6) 0.057(4) 0.004(4) 0.031(4) -0.003(4)
C11 0.045(4) 0.083(5) 0.051(4) 0.020(4) 0.017(3) 0.000(4)
C12 0.064(5) 0.079(6) 0.053(4) 0.020(4) 0.012(3) 0.000(4)
C13 0.041(4) 0.105(7) 0.061(4) 0.010(4) 0.000(3) -0.013(4)
C14 0.095(7) 0.090(7) 0.095(6) 0.032(5) 0.047(6) 0.014(6)
C15 0.129(9) 0.064(5) 0.095(6) 0.017(5) 0.050(6) 0.001(6)
C16 0.091(6) 0.059(5) 0.071(5) 0.010(4) 0.043(5) -0.001(4)
C17 0.105(7) 0.096(7) 0.092(6) -0.004(5) 0.024(5) -0.003(5)
C18 0.086(7) 0.137(9) 0.159(9) 0.082(8) 0.034(7) 0.035(6)
C19 0.149(10) 0.080(6) 0.114(7) -0.016(6) 0.056(7) -0.025(6)
C20 0.184(13) 0.125(9) 0.187(13) -0.039(9) 0.091(11) -0.049(9)
C21 0.152(11) 0.175(12) 0.102(8) -0.014(8) 0.048(8) -0.087(9)
C22 0.042(4) 0.110(6) 0.084(5) 0.013(4) 0.005(4) -0.016(4)
C23 0.113(8) 0.163(10) 0.255(12) 0.142(9) 0.152(9) 0.091(7)
C24 0.138(9) 0.109(7) 0.088(6) -0.004(4) 0.058(7) 0.013(6)
C25 0.141(8) 0.124(8) 0.058(5) -0.017(5) 0.010(6) 0.010(7)
C26 0.155(12) 0.155(11) 0.115(9) -0.027(8) -0.008(9) 0.046(9)
C27 0.167(14) 0.252(19) 0.120(11) 0.022(11) -0.021(11) 0.049(12)
Cu2 0.0616(6) 0.0906(7) 0.0544(4) 0.0025(5) 0.0134(4) 0.0090(5)
N4 0.039(3) 0.087(5) 0.053(3) 0.008(3) 0.005(3) 0.019(3)
N5 0.055(4) 0.092(5) 0.046(3) 0.004(3) 0.014(3) 0.006(3)
N6 0.079(4) 0.079(4) 0.035(3) -0.006(3) 0.027(3) 0.003(3)
C28 0.062(5) 0.059(4) 0.053(3) 0.004(4) 0.019(4) 0.012(4)
C29 0.082(5) 0.108(7) 0.045(3) -0.003(4) 0.029(4) 0.012(4)
C30 0.079(5) 0.102(6) 0.055(4) -0.002(5) 0.022(4) 0.019(5)
C31 0.051(4) 0.125(7) 0.054(4) 0.014(4) 0.014(4) 0.025(4)
C32 0.055(5) 0.101(6) 0.083(6) 0.001(4) 0.023(4) -0.007(4)
C33 0.060(4) 0.054(4) 0.051(4) 0.001(3) 0.010(3) 0.002(3)
C34 0.046(4) 0.094(6) 0.077(5) -0.006(4) 0.017(4) 0.007(3)
C35 0.073(6) 0.087(5) 0.084(5) -0.014(4) 0.043(5) 0.008(4)
C36 0.077(5) 0.103(6) 0.053(4) -0.017(4) 0.036(4) -0.004(4)
C37 0.060(5) 0.106(6) 0.058(4) -0.005(4) 0.010(4) -0.001(4)
C38 0.053(5) 0.082(5) 0.060(4) 0.008(4) 0.024(4) 0.004(4)
C39 0.046(4) 0.098(6) 0.066(4) -0.021(5) 0.011(4) -0.001(5)
C40 0.083(6) 0.093(6) 0.064(5) -0.013(4) 0.023(5) 0.004(5)
C41 0.063(6) 0.130(9) 0.068(5) -0.046(5) 0.010(4) -0.003(5)
C42 0.082(6) 0.106(7) 0.072(5) -0.021(5) 0.037(5) -0.016(5)
C43 0.071(5) 0.099(6) 0.052(4) -0.009(4) 0.028(4) 0.007(4)
C44 0.114(7) 0.060(5) 0.094(6) 0.018(4) 0.030(5) 0.011(4)
C45 0.080(7) 0.194(12) 0.098(7) 0.001(7) 0.013(6) -0.009(7)
C46 0.129(8) 0.078(6) 0.085(6) 0.002(4) 0.040(6) 0.028(5)
C47 0.211(18) 0.103(10) 0.27(2) -0.016(11) 0.089(16) 0.015(11)
C48 0.121(9) 0.137(9) 0.122(8) -0.025(7) 0.021(7) 0.045(8)
C49 0.065(5) 0.180(10) 0.062(4) -0.017(5) 0.008(4) 0.049(6)
C50 0.049(4) 0.103(5) 0.063(4) 0.033(4) -0.011(3) 0.015(4)
C51 0.055(5) 0.217(12) 0.047(4) -0.025(5) -0.003(4) 0.005(6)
C52 0.089(6) 0.162(9) 0.072(5) -0.011(7) 0.008(5) -0.031(7)
C53 0.132(11) 0.186(13) 0.107(9) 0.001(9) -0.048(8) -0.040(9)
C54 0.140(12) 0.26(2) 0.121(10) 0.011(10) -0.067(9) 0.004(12)
B1 0.121(9) 0.080(7) 0.057(5) -0.001(5) 0.017(6) -0.007(6)
F1 0.151(7) 0.277(11) 0.148(6) 0.096(7) 0.009(5) 0.057(7)
F2 0.201(9) 0.421(17) 0.093(5) 0.068(7) 0.070(5) -0.019(9)
F3 0.218(9) 0.225(10) 0.212(9) -0.025(7) 0.119(8) 0.084(8)
F4 0.386(18) 0.119(7) 0.217(10) 0.011(6) -0.062(11) -0.053(8)
B2 0.074(7) 0.113(8) 0.056(5) -0.025(5) 0.013(5) 0.012(6)
F5 0.212(8) 0.240(8) 0.092(4) 0.039(5) 0.085(5) -0.002(6)
F6 0.218(9) 0.192(8) 0.188(8) -0.031(7) 0.125(7) 0.005(7)
F7 0.136(6) 0.290(11) 0.155(7) 0.078(7) 0.039(6) 0.074(7)
F8 0.256(11) 0.276(14) 0.179(8) 0.001(8) 0.050(8) -0.134(11)

loop_
_atom_type_symbol
_atom_type_description
_atom_type_scat_dispersion_real
_atom_type_scat_dispersion_imag
_atom_type_scat_source
C C 0.0033 0.0016 'International Tables Vol C Tables 4.2.6.8 and 6.1.1.4'
H H 0.0000 0.0000 'International Tables Vol C Tables 4.2.6.8 and 6.1.1.4'
B B 0.0013 0.0007 'International Tables Vol C Tables 4.2.6.8 and 6.1.1.4'
N N 0.0061 0.0033 'International Tables Vol C Tables 4.2.6.8 and 6.1.1.4'
F F 0.0171 0.0103 'International Tables Vol C Tables 4.2.6.8 and 6.1.1.4'
Cu Cu 0.3201 1.2651 'International Tables Vol C Tables 4.2.6.8 and 6.1.1.4'

loop_
_geom_angle_atom_site_label_1
_geom_angle_atom_site_label_2
_geom_angle_atom_site_label_3
_geom_angle
_geom_angle_site_symmetry_1
_geom_angle_site_symmetry_3
_geom_angle_publ_flag
N3 Cu1 N2 92.9(2) . . ?
N3 Cu1 C23 117.8(3) . . ?
N2 Cu1 C23 149.3(3) . . ?
N3 Cu1 C22 154.9(3) . . ?
N2 Cu1 C22 110.2(3) . . ?
C23 Cu1 C22 39.3(3) . . ?
C6 N1 C1 125.2(6) . . ?
C6 N1 C11 115.5(5) . . ?
C1 N1 C11 119.3(5) . . ?
C1 N2 C5 118.2(6) . . ?
C1 N2 Cu1 122.5(4) . . ?
C5 N2 Cu1 117.0(5) . . ?
C6 N3 C10 116.5(6) . . ?
C6 N3 Cu1 123.2(5) . . ?
C10 N3 Cu1 119.4(5) . . ?
N2 C1 C2 121.6(6) . . ?
N2 C1 N1 119.6(5) . . ?
C2 C1 N1 118.7(6) . . ?
C3 C2 C1 118.7(7) . . ?
C3 C2 H2A 120.7 . . ?
C1 C2 H2A 120.7 . . ?
C2 C3 C4 119.8(7) . . ?
C2 C3 H3A 120.1 . . ?
C4 C3 H3A 120.1 . . ?
C5 C4 C3 118.8(7) . . ?
C5 C4 H4A 120.6 . . ?
C3 C4 H4A 120.6 . . ?
C4 C5 N2 122.1(8) . . ?
C4 C5 H5A 118.9 . . ?
N2 C5 H5A 118.9 . . ?
N3 C6 N1 122.2(6) . . ?
N3 C6 C7 122.1(6) . . ?
N1 C6 C7 115.7(6) . . ?
C8 C7 C6 117.5(7) . . ?
C8 C7 H7A 121.2 . . ?
C6 C7 H7A 121.2 . . ?
C9 C8 C7 120.3(7) . . ?
C9 C8 H8A 119.8 . . ?
C7 C8 H8A 119.8 . . ?
C8 C9 C10 121.7(8) . . ?
C8 C9 H9A 119.1 . . ?
C10 C9 H9A 119.1 . . ?
C9 C10 N3 121.8(8) . . ?
C9 C10 H10A 119.1 . . ?
N3 C10 H10A 119.1 . . ?
C12 C11 C16 121.8(7) . . ?
C12 C11 N1 121.4(7) . . ?
C16 C11 N1 116.8(7) . . ?
C13 C12 C11 118.9(8) . . ?
C13 C12 C17 121.5(8) . . ?
C11 C12 C17 119.6(7) . . ?
C12 C13 C14 123.1(8) . . ?
C12 C13 H13A 118.5 . . ?
C14 C13 H13A 118.5 . . ?
C15 C14 C13 114.8(8) . . ?
C15 C14 C18 125.5(11) . . ?
C13 C14 C18 119.3(10) . . ?
C14 C15 C16 128.0(9) . . ?
C14 C15 H15A 116.0 . . ?
C16 C15 H15A 116.0 . . ?
C15 C16 C11 113.3(8) . . ?
C15 C16 C19 124.2(9) . . ?
C11 C16 C19 122.5(8) . . ?
C12 C17 H17A 109.5 . . ?
C12 C17 H17B 109.5 . . ?
H17A C17 H17B 109.5 . . ?
C12 C17 H17C 109.5 . . ?
H17A C17 H17C 109.5 . . ?
H17B C17 H17C 109.5 . . ?
C14 C18 H18A 109.5 . . ?
C14 C18 H18B 109.5 . . ?
H18A C18 H18B 109.5 . . ?
C14 C18 H18C 109.5 . . ?
H18A C18 H18C 109.5 . . ?
H18B C18 H18C 109.5 . . ?
C16 C19 H19A 109.5 . . ?
C16 C19 H19B 109.5 . . ?
H19A C19 H19B 109.5 . . ?
C16 C19 H19C 109.5 . . ?
H19A C19 H19C 109.5 . . ?
H19B C19 H19C 109.5 . . ?
C21 C20 H20A 109.5 . . ?
C21 C20 H20B 109.5 . . ?
H20A C20 H20B 109.5 . . ?
C21 C20 H20C 109.5 . . ?
H20A C20 H20C 109.5 . . ?
H20B C20 H20C 109.5 . . ?
C20 C21 C22 103.9(10) . . ?
C20 C21 H21A 111.0 . . ?
C22 C21 H21A 111.0 . . ?
C20 C21 H21B 111.0 . . ?
C22 C21 H21B 111.0 . . ?
H21A C21 H21B 109.0 . . ?
C23 C22 C21 124.3(9) . . ?
C23 C22 Cu1 69.4(4) . . ?
C21 C22 Cu1 106.3(6) . . ?
C23 C22 H22A 115.5 . . ?
C21 C22 H22A 115.5 . . ?
Cu1 C22 H22A 115.5 . . ?
C22 C23 C24 125.9(8) . . ?
C22 C23 Cu1 71.3(4) . . ?
C24 C23 Cu1 113.2(7) . . ?
C22 C23 H23A 113.1 . . ?
C24 C23 H23A 113.1 . . ?
Cu1 C23 H23A 113.1 . . ?
C23 C24 C25 115.2(9) . . ?
C23 C24 H24A 108.5 . . ?
C25 C24 H24A 108.5 . . ?
C23 C24 H24B 108.5 . . ?
C25 C24 H24B 108.5 . . ?
H24A C24 H24B 107.5 . . ?
C26 C25 C24 117.3(11) . . ?
C26 C25 H25A 108.0 . . ?
C24 C25 H25A 108.0 . . ?
C26 C25 H25B 108.0 . . ?
C24 C25 H25B 108.0 . . ?
H25A C25 H25B 107.2 . . ?
C25 C26 C27 116.1(15) . . ?
C25 C26 H26A 108.3 . . ?
C27 C26 H26A 108.3 . . ?
C25 C26 H26B 108.3 . . ?
C27 C26 H26B 108.3 . . ?
H26A C26 H26B 107.4 . . ?
C26 C27 H27A 109.5 . . ?
C26 C27 H27B 109.5 . . ?
H27A C27 H27B 109.5 . . ?
C26 C27 H27C 109.5 . . ?
H27A C27 H27C 109.5 . . ?
H27B C27 H27C 109.5 . . ?
N5 Cu2 N6 92.5(2) . . ?
N5 Cu2 C49 109.4(3) . . ?
N6 Cu2 C49 157.8(3) . . ?
N5 Cu2 C50 149.4(3) . . ?
N6 Cu2 C50 118.0(3) . . ?
C49 Cu2 C50 40.0(3) . . ?
C38 N4 C28 121.8(5) . . ?
C38 N4 C33 115.1(6) . . ?
C28 N4 C33 122.5(6) . . ?
C28 N5 C32 118.8(6) . . ?
C28 N5 Cu2 120.9(5) . . ?
C32 N5 Cu2 117.3(5) . . ?
C33 N6 C37 118.2(6) . . ?
C33 N6 Cu2 123.1(4) . . ?
C37 N6 Cu2 118.3(5) . . ?
N5 C28 N4 122.4(5) . . ?
N5 C28 C29 123.0(6) . . ?
N4 C28 C29 114.4(7) . . ?
C30 C29 C28 115.3(7) . . ?
C30 C29 H29A 122.3 . . ?
C28 C29 H29A 122.3 . . ?
C31 C30 C29 120.2(7) . . ?
C31 C30 H30A 119.9 . . ?
C29 C30 H30A 119.9 . . ?
C30 C31 C32 118.7(7) . . ?
C30 C31 H31A 120.7 . . ?
C32 C31 H31A 120.7 . . ?
N5 C32 C31 123.2(7) . . ?
N5 C32 H32A 118.4 . . ?
C31 C32 H32A 118.4 . . ?
N6 C33 C34 123.1(6) . . ?
N6 C33 N4 120.3(6) . . ?
C34 C33 N4 116.5(6) . . ?
C33 C34 C35 118.6(7) . . ?
C33 C34 H34A 120.7 . . ?
C35 C34 H34A 120.7 . . ?
C36 C35 C34 119.5(7) . . ?
C36 C35 H35A 120.2 . . ?
C34 C35 H35A 120.2 . . ?
C35 C36 C37 116.4(6) . . ?
C35 C36 H36A 121.8 . . ?
C37 C36 H36A 121.8 . . ?
N6 C37 C36 124.2(7) . . ?
N6 C37 H37A 117.9 . . ?
C36 C37 H37A 117.9 . . ?
C39 C38 N4 123.0(8) . . ?
C39 C38 C43 120.8(8) . . ?
N4 C38 C43 116.2(7) . . ?
C38 C39 C40 119.7(9) . . ?
C38 C39 C44 123.9(7) . . ?
C40 C39 C44 116.3(8) . . ?
C39 C40 C41 121.4(9) . . ?
C39 C40 H40A 119.3 . . ?
C41 C40 H40A 119.3 . . ?
C42 C41 C40 117.3(8) . . ?
C42 C41 C45 121.4(11) . . ?
C40 C41 C45 121.3(10) . . ?
C43 C42 C41 122.9(10) . . ?
C43 C42 H42A 118.5 . . ?
C41 C42 H42A 118.5 . . ?
C42 C43 C38 117.6(8) . . ?
C42 C43 C46 122.9(9) . . ?
C38 C43 C46 119.5(8) . . ?
C39 C44 H44A 109.5 . . ?
C39 C44 H44B 109.5 . . ?
H44A C44 H44B 109.5 . . ?
C39 C44 H44C 109.5 . . ?
H44A C44 H44C 109.5 . . ?
H44B C44 H44C 109.5 . . ?
C41 C45 H45A 109.5 . . ?
C41 C45 H45B 109.5 . . ?
H45A C45 H45B 109.5 . . ?
C41 C45 H45C 109.5 . . ?
H45A C45 H45C 109.5 . . ?
H45B C45 H45C 109.5 . . ?
C43 C46 H46A 109.5 . . ?
C43 C46 H46B 109.5 . . ?
H46A C46 H46B 109.5 . . ?
C43 C46 H46C 109.5 . . ?
H46A C46 H46C 109.5 . . ?
H46B C46 H46C 109.5 . . ?
C48 C47 H47A 109.5 . . ?
C48 C47 H47B 109.5 . . ?
H47A C47 H47B 109.5 . . ?
C48 C47 H47C 109.5 . . ?
H47A C47 H47C 109.5 . . ?
H47B C47 H47C 109.5 . . ?
C47 C48 C49 117.7(13) . . ?
C47 C48 H48A 107.9 . . ?
C49 C48 H48A 107.9 . . ?
C47 C48 H48B 107.9 . . ?
C49 C48 H48B 107.9 . . ?
H48A C48 H48B 107.2 . . ?
C50 C49 C48 127.4(12) . . ?
C50 C49 Cu2 71.7(4) . . ?
C48 C49 Cu2 110.9(7) . . ?
C50 C49 H49A 113.1 . . ?
C48 C49 H49A 113.1 . . ?
Cu2 C49 H49A 113.1 . . ?
C49 C50 C51 121.8(9) . . ?
C49 C50 Cu2 68.3(4) . . ?
C51 C50 Cu2 113.1(6) . . ?
C49 C50 H50A 115.0 . . ?
C51 C50 H50A 115.0 . . ?
Cu2 C50 H50A 115.0 . . ?
C50 C51 C52 112.8(10) . . ?
C50 C51 H51A 109.0 . . ?
C52 C51 H51A 109.0 . . ?
C50 C51 H51B 109.0 . . ?
C52 C51 H51B 109.0 . . ?
H51A C51 H51B 107.8 . . ?
C51 C52 C53 115.8(11) . . ?
C51 C52 H52A 108.3 . . ?
C53 C52 H52A 108.3 . . ?
C51 C52 H52B 108.3 . . ?
C53 C52 H52B 108.3 . . ?
H52A C52 H52B 107.4 . . ?
C54 C53 C52 118.9(14) . . ?
C54 C53 H53A 107.6 . . ?
C52 C53 H53A 107.6 . . ?
C54 C53 H53B 107.6 . . ?
C52 C53 H53B 107.6 . . ?
H53A C53 H53B 107.0 . . ?
C53 C54 H54A 109.5 . . ?
C53 C54 H54B 109.5 . . ?
H54A C54 H54B 109.5 . . ?
C53 C54 H54C 109.5 . . ?
H54A C54 H54C 109.5 . . ?
H54B C54 H54C 109.5 . . ?
F4 B1 F2 106.9(11) . . ?
F4 B1 F1 111.6(12) . . ?
F2 B1 F1 112.0(11) . . ?
F4 B1 F3 114.8(14) . . ?
F2 B1 F3 104.8(11) . . ?
F1 B1 F3 106.6(10) . . ?
F7 B2 F6 100.8(9) . . ?
F7 B2 F5 115.0(10) . . ?
F6 B2 F5 105.9(10) . . ?
F7 B2 F8 113.8(12) . . ?
F6 B2 F8 104.5(11) . . ?
F5 B2 F8 114.8(9) . . ?

loop_
_geom_bond_atom_site_label_1
_geom_bond_atom_site_label_2
_geom_bond_distance
_geom_bond_site_symmetry_2
_geom_bond_publ_flag
Cu1 N3 1.936(5) . ?
Cu1 N2 1.967(5) . ?
Cu1 C22 2.038(7) . ?
Cu1 C23 2.014(7) . ?
N1 C6 1.423(8) . ?
N1 C1 1.429(8) . ?
N1 C11 1.435(9) . ?
N2 C1 1.306(8) . ?
N2 C5 1.372(9) . ?
N3 C6 1.295(8) . ?
N3 C10 1.409(9) . ?
C1 C2 1.394(9) . ?
C2 C3 1.330(10) . ?
C2 H2A 0.9300 . ?
C3 C4 1.394(12) . ?
C3 H3A 0.9300 . ?
C4 C5 1.320(11) . ?
C4 H4A 0.9300 . ?
C5 H5A 0.9300 . ?
C6 C7 1.427(9) . ?
C7 C8 1.366(10) . ?
C7 H7A 0.9300 . ?
C8 C9 1.296(10) . ?
C8 H8A 0.9300 . ?
C9 C10 1.323(11) . ?
C9 H9A 0.9300 . ?
C10 H10A 0.9300 . ?
C11 C12 1.399(10) . ?
C11 C16 1.403(11) . ?
C12 C13 1.354(10) . ?
C12 C17 1.529(13) . ?
C13 C14 1.383(13) . ?
C13 H13A 0.9300 . ?
C14 C15 1.349(14) . ?
C14 C18 1.509(13) . ?
C15 C16 1.390(13) . ?
C15 H15A 0.9300 . ?
C16 C19 1.451(13) . ?
C17 H17A 0.9600 . ?
C17 H17B 0.9600 . ?
C17 H17C 0.9600 . ?
C18 H18A 0.9600 . ?
C18 H18B 0.9600 . ?
C18 H18C 0.9600 . ?
C19 H19A 0.9600 . ?
C19 H19B 0.9600 . ?
C19 H19C 0.9600 . ?
C20 C21 1.477(16) . ?
C20 H20A 0.9600 . ?
C20 H20B 0.9600 . ?
C20 H20C 0.9600 . ?
C21 C22 1.594(15) . ?
C21 H21A 0.9700 . ?
C21 H21B 0.9700 . ?
C22 C23 1.362(11) . ?
C22 H22A 0.9800 . ?
C23 C24 1.452(12) . ?
C23 H23A 0.9800 . ?
C24 C25 1.533(14) . ?
C24 H24A 0.9700 . ?
C24 H24B 0.9700 . ?
C25 C26 1.436(17) . ?
C25 H25A 0.9700 . ?
C25 H25B 0.9700 . ?
C26 C27 1.439(17) . ?
C26 H26A 0.9700 . ?
C26 H26B 0.9700 . ?
C27 H27A 0.9600 . ?
C27 H27B 0.9600 . ?
C27 H27C 0.9600 . ?
Cu2 N5 1.980(5) . ?
Cu2 N6 1.991(6) . ?
Cu2 C49 2.016(8) . ?
Cu2 C50 2.059(6) . ?
N4 C38 1.416(9) . ?
N4 C28 1.439(9) . ?
N4 C33 1.487(8) . ?
N5 C28 1.289(9) . ?
N5 C32 1.347(9) . ?
N6 C33 1.295(8) . ?
N6 C37 1.329(8) . ?
C28 C29 1.449(9) . ?
C29 C30 1.420(11) . ?
C29 H29A 0.9300 . ?
C30 C31 1.360(11) . ?
C30 H30A 0.9300 . ?
C31 C32 1.382(10) . ?
C31 H31A 0.9300 . ?
C32 H32A 0.9300 . ?
C33 C34 1.379(10) . ?
C34 C35 1.389(11) . ?
C34 H34A 0.9300 . ?
C35 C36 1.371(11) . ?
C35 H35A 0.9300 . ?
C36 C37 1.395(10) . ?
C36 H36A 0.9300 . ?
C37 H37A 0.9300 . ?
C38 C39 1.345(10) . ?
C38 C43 1.422(11) . ?
C39 C40 1.375(11) . ?
C39 C44 1.543(13) . ?
C40 C41 1.385(14) . ?
C40 H40A 0.9300 . ?
C41 C42 1.384(13) . ?
C41 C45 1.483(13) . ?
C42 C43 1.353(11) . ?
C42 H42A 0.9300 . ?
C43 C46 1.508(11) . ?
C44 H44A 0.9600 . ?
C44 H44B 0.9600 . ?
C44 H44C 0.9600 . ?
C45 H45A 0.9600 . ?
C45 H45B 0.9600 . ?
C45 H45C 0.9600 . ?
C46 H46A 0.9600 . ?
C46 H46B 0.9600 . ?
C46 H46C 0.9600 . ?
C47 C48 1.39(2) . ?
C47 H47A 0.9600 . ?
C47 H47B 0.9600 . ?
C47 H47C 0.9600 . ?
C48 C49 1.487(14) . ?
C48 H48A 0.9700 . ?
C48 H48B 0.9700 . ?
C49 C50 1.394(12) . ?
C49 H49A 0.9800 . ?
C50 C51 1.459(13) . ?
C50 H50A 0.9800 . ?
C51 C52 1.483(12) . ?
C51 H51A 0.9700 . ?
C51 H51B 0.9700 . ?
C52 C53 1.504(16) . ?
C52 H52A 0.9700 . ?
C52 H52B 0.9700 . ?
C53 C54 1.379(15) . ?
C53 H53A 0.9700 . ?
C53 H53B 0.9700 . ?
C54 H54A 0.9600 . ?
C54 H54B 0.9600 . ?
C54 H54C 0.9600 . ?
B1 F4 1.202(13) . ?
B1 F2 1.298(13) . ?
B1 F1 1.303(12) . ?
B1 F3 1.306(13) . ?
B2 F7 1.314(12) . ?
B2 F6 1.324(12) . ?
B2 F5 1.334(12) . ?
B2 F8 1.338(14) . ?

loop_
_geom_torsion_atom_site_label_1
_geom_torsion_atom_site_label_2
_geom_torsion_atom_site_label_3
_geom_torsion_atom_site_label_4
_geom_torsion
_geom_torsion_site_symmetry_1
_geom_torsion_site_symmetry_2
_geom_torsion_site_symmetry_3
_geom_torsion_site_symmetry_4
_geom_torsion_publ_flag
N3 Cu1 N2 C1 -35.0(6) . . . . ?
C23 Cu1 N2 C1 140.2(7) . . . . ?
C22 Cu1 N2 C1 134.9(6) . . . . ?
N3 Cu1 N2 C5 162.6(6) . . . . ?
C23 Cu1 N2 C5 -22.2(10) . . . . ?
C22 Cu1 N2 C5 -27.5(7) . . . . ?
N2 Cu1 N3 C6 15.5(6) . . . . ?
C23 Cu1 N3 C6 -161.7(6) . . . . ?
C22 Cu1 N3 C6 -141.6(7) . . . . ?
N2 Cu1 N3 C10 -153.2(6) . . . . ?
C23 Cu1 N3 C10 29.6(7) . . . . ?
C22 Cu1 N3 C10 49.7(11) . . . . ?
C5 N2 C1 C2 8.9(12) . . . . ?
Cu1 N2 C1 C2 -153.3(6) . . . . ?
C5 N2 C1 N1 -173.1(7) . . . . ?
Cu1 N2 C1 N1 24.7(10) . . . . ?
C6 N1 C1 N2 14.1(12) . . . . ?
C11 N1 C1 N2 -167.7(7) . . . . ?
C6 N1 C1 C2 -167.9(7) . . . . ?
C11 N1 C1 C2 10.3(11) . . . . ?
N2 C1 C2 C3 -8.9(12) . . . . ?
N1 C1 C2 C3 173.2(8) . . . . ?
C1 C2 C3 C4 4.1(13) . . . . ?
C2 C3 C4 C5 0.0(13) . . . . ?
C3 C4 C5 N2 0.1(13) . . . . ?
C1 N2 C5 C4 -4.6(12) . . . . ?
Cu1 N2 C5 C4 158.6(7) . . . . ?
C10 N3 C6 N1 -177.8(7) . . . . ?
Cu1 N3 C6 N1 13.1(10) . . . . ?
C10 N3 C6 C7 -0.7(10) . . . . ?
Cu1 N3 C6 C7 -169.8(6) . . . . ?
C1 N1 C6 N3 -35.7(11) . . . . ?
C11 N1 C6 N3 146.0(7) . . . . ?
C1 N1 C6 C7 147.1(7) . . . . ?
C11 N1 C6 C7 -31.3(9) . . . . ?
N3 C6 C7 C8 0.5(11) . . . . ?
N1 C6 C7 C8 177.8(7) . . . . ?
C6 C7 C8 C9 -0.7(12) . . . . ?
C7 C8 C9 C10 1.2(13) . . . . ?
C8 C9 C10 N3 -1.5(13) . . . . ?
C6 N3 C10 C9 1.2(11) . . . . ?
Cu1 N3 C10 C9 170.7(6) . . . . ?
C6 N1 C11 C12 97.0(8) . . . . ?
C1 N1 C11 C12 -81.4(8) . . . . ?
C6 N1 C11 C16 -83.7(8) . . . . ?
C1 N1 C11 C16 97.9(8) . . . . ?
C16 C11 C12 C13 3.4(10) . . . . ?
N1 C11 C12 C13 -177.3(6) . . . . ?
C16 C11 C12 C17 -179.6(7) . . . . ?
N1 C11 C12 C17 -0.3(9) . . . . ?
C11 C12 C13 C14 -0.1(11) . . . . ?
C17 C12 C13 C14 -177.0(8) . . . . ?
C12 C13 C14 C15 -2.7(11) . . . . ?
C12 C13 C14 C18 171.5(8) . . . . ?
C13 C14 C15 C16 2.5(13) . . . . ?
C18 C14 C15 C16 -171.3(8) . . . . ?
C14 C15 C16 C11 0.5(12) . . . . ?
C14 C15 C16 C19 177.8(9) . . . . ?
C12 C11 C16 C15 -3.5(9) . . . . ?
N1 C11 C16 C15 177.2(6) . . . . ?
C12 C11 C16 C19 179.1(7) . . . . ?
N1 C11 C16 C19 -0.2(10) . . . . ?
C20 C21 C22 C23 -92.1(11) . . . . ?
C20 C21 C22 Cu1 -168.0(8) . . . . ?
N3 Cu1 C22 C23 -28.8(11) . . . . ?
N2 Cu1 C22 C23 175.7(5) . . . . ?
N3 Cu1 C22 C21 92.4(9) . . . . ?
N2 Cu1 C22 C21 -63.1(7) . . . . ?
C23 Cu1 C22 C21 121.2(9) . . . . ?
C21 C22 C23 C24 158.4(9) . . . . ?
Cu1 C22 C23 C24 -105.5(9) . . . . ?
C21 C22 C23 Cu1 -96.1(8) . . . . ?
N3 Cu1 C23 C22 166.7(5) . . . . ?
N2 Cu1 C23 C22 -7.9(9) . . . . ?
N3 Cu1 C23 C24 -71.4(7) . . . . ?
N2 Cu1 C23 C24 114.1(8) . . . . ?
C22 Cu1 C23 C24 122.0(9) . . . . ?
C22 C23 C24 C25 -88.7(11) . . . . ?
Cu1 C23 C24 C25 -171.8(7) . . . . ?
C23 C24 C25 C26 -170.9(10) . . . . ?
C24 C25 C26 C27 173.8(12) . . . . ?
N6 Cu2 N5 C28 37.8(6) . . . . ?
C49 Cu2 N5 C28 -138.2(7) . . . . ?
C50 Cu2 N5 C28 -137.8(7) . . . . ?
N6 Cu2 N5 C32 -161.9(6) . . . . ?
C49 Cu2 N5 C32 22.1(7) . . . . ?
C50 Cu2 N5 C32 22.5(9) . . . . ?
N5 Cu2 N6 C33 -16.7(6) . . . . ?
C49 Cu2 N6 C33 153.2(10) . . . . ?
C50 Cu2 N6 C33 160.7(6) . . . . ?
N5 Cu2 N6 C37 155.1(6) . . . . ?
C49 Cu2 N6 C37 -35.0(13) . . . . ?
C50 Cu2 N6 C37 -27.5(7) . . . . ?
C32 N5 C28 N4 174.3(7) . . . . ?
Cu2 N5 C28 N4 -25.6(10) . . . . ?
C32 N5 C28 C29 -10.7(12) . . . . ?
Cu2 N5 C28 C29 149.3(6) . . . . ?
C38 N4 C28 N5 171.9(7) . . . . ?
C33 N4 C28 N5 -17.4(11) . . . . ?
C38 N4 C28 C29 -3.5(10) . . . . ?
C33 N4 C28 C29 167.3(7) . . . . ?
N5 C28 C29 C30 8.0(12) . . . . ?
N4 C28 C29 C30 -176.7(7) . . . . ?
C28 C29 C30 C31 -0.6(12) . . . . ?
C29 C30 C31 C32 -3.4(13) . . . . ?
C28 N5 C32 C31 6.2(12) . . . . ?
Cu2 N5 C32 C31 -154.6(7) . . . . ?
C30 C31 C32 N5 0.9(13) . . . . ?
C37 N6 C33 C34 -3.8(11) . . . . ?
Cu2 N6 C33 C34 168.0(6) . . . . ?
C37 N6 C33 N4 172.9(7) . . . . ?
Cu2 N6 C33 N4 -15.3(9) . . . . ?
C38 N4 C33 N6 -148.2(7) . . . . ?
C28 N4 C33 N6 40.5(10) . . . . ?
C38 N4 C33 C34 28.7(9) . . . . ?
C28 N4 C33 C34 -142.6(7) . . . . ?
N6 C33 C34 C35 2.8(12) . . . . ?
N4 C33 C34 C35 -174.0(7) . . . . ?
C33 C34 C35 C36 -1.5(12) . . . . ?
C34 C35 C36 C37 1.3(12) . . . . ?
C33 N6 C37 C36 3.7(12) . . . . ?
Cu2 N6 C37 C36 -168.5(6) . . . . ?
C35 C36 C37 N6 -2.5(12) . . . . ?
C28 N4 C38 C39 74.4(9) . . . . ?
C33 N4 C38 C39 -97.0(8) . . . . ?
C28 N4 C38 C43 -103.5(8) . . . . ?
C33 N4 C38 C43 85.1(7) . . . . ?
N4 C38 C39 C40 178.2(7) . . . . ?
C43 C38 C39 C40 -4.0(11) . . . . ?
N4 C38 C39 C44 2.3(11) . . . . ?
C43 C38 C39 C44 -179.9(7) . . . . ?
C38 C39 C40 C41 0.3(12) . . . . ?
C44 C39 C40 C41 176.5(8) . . . . ?
C39 C40 C41 C42 2.5(12) . . . . ?
C39 C40 C41 C45 -178.2(8) . . . . ?
C40 C41 C42 C43 -1.6(12) . . . . ?
C45 C41 C42 C43 179.1(8) . . . . ?
C41 C42 C43 C38 -1.9(11) . . . . ?
C41 C42 C43 C46 178.6(7) . . . . ?
C39 C38 C43 C42 4.8(10) . . . . ?
N4 C38 C43 C42 -177.3(6) . . . . ?
C39 C38 C43 C46 -175.7(7) . . . . ?
N4 C38 C43 C46 2.3(9) . . . . ?
C47 C48 C49 C50 -31.1(17) . . . . ?
C47 C48 C49 Cu2 51.3(15) . . . . ?
N5 Cu2 C49 C50 179.7(5) . . . . ?
N6 Cu2 C49 C50 10.3(14) . . . . ?
N5 Cu2 C49 C48 55.8(10) . . . . ?
N6 Cu2 C49 C48 -113.6(10) . . . . ?
C50 Cu2 C49 C48 -123.9(12) . . . . ?
C48 C49 C50 C51 -152.7(10) . . . . ?
Cu2 C49 C50 C51 104.5(7) . . . . ?
C48 C49 C50 Cu2 102.7(10) . . . . ?
N5 Cu2 C50 C49 -0.6(10) . . . . ?
N6 Cu2 C50 C49 -175.6(6) . . . . ?
N5 Cu2 C50 C51 -117.2(7) . . . . ?
N6 Cu2 C50 C51 67.9(7) . . . . ?
C49 Cu2 C50 C51 -116.5(10) . . . . ?
C49 C50 C51 C52 94.6(11) . . . . ?
Cu2 C50 C51 C52 172.7(7) . . . . ?
C50 C51 C52 C53 176.7(10) . . . . ?
C51 C52 C53 C54 -176.2(13) . . . . ?
N3 N2 C22 C23 -11.2(6) . . . . ?
N6 N5 C49 C50 2.5(7) . . . . ?
N2 C1 C6 N3 -17.8(6) . . . . ?
N5 C28 C33 N6 19.8(7) . . . . ?
